data_7126604
loop_
_publ_author_name
'Payne, Jack'
'McKeown, Paul'
'Kociok-K\"ohn, Gabriele'
'Jones, Matthew D.'

_publ_section_title
;
 Novel hybrid aluminium(iii)-catalen complexes as highly active catalysts
 for lactide polymerisation: towards industrial relevance.
;
_journal_issue 52
_journal_name_full 'Chemical communications (Cambridge, England)'
_journal_page_first 7163
_journal_page_last 7166
_journal_paper_doi 10.1039/d0cc02733b
_journal_volume 56
_journal_year 2020
_chemical_formula_sum 'C81 H94 Al2 Br4 N4 O6'
_chemical_formula_weight 1593.20
_space_group_crystal_system monoclinic
_space_group_IT_number 14
_space_group_name_Hall '-P 2yn'
_space_group_name_H-M_alt 'P 1 21/n 1'
_atom_sites_solution_hydrogens geom
_audit_creation_method SHELXL-2017/1
_audit_update_record
;
2020-04-14 deposited with the CCDC.	2020-05-22 downloaded from the CCDC.
;
_cell_angle_alpha 90
_cell_angle_beta 94.073(7)
_cell_angle_gamma 90
_cell_formula_units_Z 4
_cell_length_a 9.8437(7)
_cell_length_b 29.300(4)
_cell_length_c 26.1541(19)
_cell_measurement_reflns_used 1013
_cell_measurement_temperature 150(2)
_cell_measurement_theta_max 69.0490
_cell_measurement_theta_min 3.4780
_cell_volume 7524.3(13)
_computing_cell_refinement 'CrysAlisPro 1.171.38.46 (Rigaku OD, 2015)'
_computing_data_collection 'CrysAlisPro 1.171.38.46 (Rigaku OD, 2015)'
_computing_data_reduction 'CrysAlisPro 1.171.38.46 (Rigaku OD, 2015)'
_computing_molecular_graphics 'ORTEP3 for Windows - Farrugia, L. J. J. Appl. Crystallogr. 1997, 30, 565'
_computing_publication_material
;
 'WinGX publication routines, Farrugia, 
 L. J., J. Appl. Crystallogr., 1999, 32, 837-838
;
_computing_structure_refinement
;
 SHELXL-2016/6 (Sheldrick, 2016)
 Sheldrick GM (2008) Acta Crystallogr A64:112--122 and 
 C. B. H\"ubschle, G. M. Sheldrick and B. Dittrich
 ShelXle: a Qt graphical user interface for SHELXL
 J. Appl. Cryst., 44, (2011) 1281-1284.
;
_computing_structure_solution
; 
 SHELXT
 Sheldrick, G. M. (2008). Acta Cryst. A64, 112-122.
;
_diffrn_ambient_environment N~2~
_diffrn_ambient_temperature 150.00(10)
_diffrn_detector 'CCD plate'
_diffrn_detector_area_resol_mean 8.1150
_diffrn_detector_type EosS2
_diffrn_measured_fraction_theta_full 0.976
_diffrn_measured_fraction_theta_max 0.976
_diffrn_measurement_device 'four-circle diffractometer'
_diffrn_measurement_device_type 'SuperNova, Dual, Cu at home/near, EosS2'
_diffrn_radiation_monochromator mirror
_diffrn_radiation_probe x-ray
_diffrn_radiation_type 'Cu K\a'
_diffrn_radiation_wavelength 1.54184
_diffrn_reflns_av_R_equivalents 0.1514
_diffrn_reflns_av_unetI/netI 0.2857
_diffrn_reflns_Laue_measured_fraction_full 0.976
_diffrn_reflns_Laue_measured_fraction_max 0.976
_diffrn_reflns_limit_h_max 11
_diffrn_reflns_limit_h_min -8
_diffrn_reflns_limit_k_max 33
_diffrn_reflns_limit_k_min -34
_diffrn_reflns_limit_l_max 31
_diffrn_reflns_limit_l_min -28
_diffrn_reflns_number 24315
_diffrn_reflns_point_group_measured_fraction_full 0.976
_diffrn_reflns_point_group_measured_fraction_max 0.976
_diffrn_reflns_theta_full 66.589
_diffrn_reflns_theta_max 66.589
_diffrn_reflns_theta_min 3.460
_diffrn_source 'micro-focus sealed X-ray tube'
_diffrn_source_type 'SuperNova (Cu) X-ray Source'
_exptl_absorpt_coefficient_mu 3.269
_exptl_absorpt_correction_T_max 1.00000
_exptl_absorpt_correction_T_min 0.40236
_exptl_absorpt_correction_type multi-scan
_exptl_absorpt_process_details
;
CrysAlisPro 1.171.40.67a (Rigaku Oxford Diffraction, 2019)
Empirical absorption correction using spherical harmonics,
 implemented in SCALE3 ABSPACK scaling algorithm.
;
_exptl_crystal_colour white
_exptl_crystal_density_diffrn 1.406
_exptl_crystal_description rectangle
_exptl_crystal_F_000 3288
_exptl_crystal_size_max 0.1
_exptl_crystal_size_mid 0.05
_exptl_crystal_size_min 0.03
_refine_diff_density_max 0.668
_refine_diff_density_min -0.762
_refine_diff_density_rms 0.123
_refine_ls_extinction_method none
_refine_ls_goodness_of_fit_ref 0.960
_refine_ls_hydrogen_treatment constr
_refine_ls_matrix_type full
_refine_ls_number_parameters 889
_refine_ls_number_reflns 12986
_refine_ls_number_restraints 12
_refine_ls_restrained_S_all 0.960
_refine_ls_R_factor_all 0.2207
_refine_ls_R_factor_gt 0.0991
_refine_ls_shift/su_max 0.000
_refine_ls_shift/su_mean 0.000
_refine_ls_structure_factor_coef Fsqd
_refine_ls_weighting_details 'w=1/[\s^2^(Fo^2^)] where P=(Fo^2^+2Fc^2^)/3'
_refine_ls_weighting_scheme calc
_refine_ls_wR_factor_gt 0.1696
_refine_ls_wR_factor_ref 0.2342
_reflns_Friedel_coverage 0.000
_reflns_number_gt 5267
_reflns_number_total 12986
_reflns_threshold_expression 'I > 2\s(I)'
_cod_data_source_file d0cc02733b2.cif
_cod_data_source_block Al3OBn2
_cod_depositor_comments 'Adding full bibliography for 7126600--7126604.cif.'
_cod_original_cell_volume 7524.2(13)
_cod_original_sg_symbol_H-M 'P 21/n'
_cod_database_code 7126604
_shelx_shelxl_version_number 2017/1
_shelx_space_group_comment
;
The symmetry employed for this shelxl refinement is uniquely defined
by the following loop, which should always be used as a source of
symmetry information in preference to the above space-group names.
They are only intended as comments.
;
_oxdiff_exptl_absorpt_empirical_full_min 0.560
_oxdiff_exptl_absorpt_empirical_full_max 1.705
_oxdiff_exptl_absorpt_empirical_details
;
Empirical correction (ABSPACK) includes:
- Absorption correction using spherical harmonics
- Frame scaling
;

loop_
_space_group_symop_operation_xyz
'x, y, z'
'-x+1/2, y+1/2, -z+1/2'
'-x, -y, -z'
'x-1/2, -y-1/2, z-1/2'

loop_
_atom_site_label
_atom_site_type_symbol
_atom_site_fract_x
_atom_site_fract_y
_atom_site_fract_z
_atom_site_U_iso_or_equiv
_atom_site_adp_type
_atom_site_occupancy
_atom_site_site_symmetry_order
_atom_site_calc_flag
_atom_site_refinement_flags_posn
_atom_site_refinement_flags_adp
_atom_site_refinement_flags_occupancy
_atom_site_disorder_assembly
_atom_site_disorder_group
Br1 Br 0.62382(14) 0.29710(6) 0.54813(5) 0.0346(3) Uani 1 1 d . . . . .
Al1 Al 0.6585(3) 0.32244(14) 0.36977(13) 0.0228(8) Uani 1 1 d . . . . .
O1 O 0.6530(8) 0.3851(3) 0.3710(3) 0.028(2) Uani 1 1 d . . . . .
N1 N 0.6519(9) 0.3316(4) 0.2911(3) 0.023(2) Uani 1 1 d . . . . .
H1 H 0.575739 0.313189 0.274182 0.028 Uiso 1 1 calc R U . . .
C1 C 0.6395(12) 0.4053(5) 0.3258(5) 0.029(3) Uani 1 1 d . . . . .
Br2 Br 1.19137(14) 0.32421(7) 0.58494(6) 0.0467(4) Uani 1 1 d . . . . .
Al2 Al 0.4575(3) 0.24832(14) 0.35818(13) 0.0228(8) Uani 1 1 d . . . . .
O2 O 0.6915(8) 0.3135(3) 0.4395(3) 0.030(2) Uani 1 1 d . . . . .
N2 N 0.8603(10) 0.3258(4) 0.3621(3) 0.026(2) Uani 1 1 d . . . . .
C2 C 0.6345(11) 0.4542(4) 0.3193(5) 0.025(3) Uani 1 1 d . . . . .
Br3 Br 0.48841(13) 0.27126(6) 0.17865(5) 0.0391(4) Uani 1 1 d . . . . .
O3 O 0.4604(8) 0.1860(3) 0.3555(3) 0.0255(19) Uani 1 1 d . . . . .
N3 N 0.4675(10) 0.2379(4) 0.4372(3) 0.027(2) Uani 1 1 d . . . . .
H3 H 0.544987 0.255497 0.454360 0.033 Uiso 1 1 calc R U . . .
C3 C 0.6131(12) 0.4706(4) 0.2700(5) 0.033(3) Uani 1 1 d . . . . .
H3A H 0.610080 0.502770 0.265895 0.039 Uiso 1 1 calc R U . . .
Br4 Br -0.08254(14) 0.25521(7) 0.14556(6) 0.0472(4) Uani 1 1 d . . . . .
O4 O 0.4236(8) 0.2578(3) 0.2877(3) 0.0250(19) Uani 1 1 d . . . . .
N4 N 0.2571(9) 0.2457(4) 0.3666(4) 0.027(2) Uani 1 1 d . . . . .
C4 C 0.5956(13) 0.4445(5) 0.2261(5) 0.034(3) Uani 1 1 d . . . . .
O5 O 0.4698(8) 0.3123(3) 0.3719(3) 0.0251(19) Uani 1 1 d . . . . .
C5 C 0.6055(11) 0.3978(5) 0.2331(5) 0.027(3) Uani 1 1 d . . . . .
H5 H 0.597191 0.377985 0.204273 0.033 Uiso 1 1 calc R U . . .
O6 O 0.6463(7) 0.2579(3) 0.3571(3) 0.0227(18) Uani 1 1 d . . . . .
C6 C 0.6274(12) 0.3799(5) 0.2816(5) 0.033(3) Uani 1 1 d . . . . .
C7 C 0.6684(15) 0.4857(5) 0.3658(6) 0.037(3) Uani 1 1 d . . . . .
C8 C 0.5599(16) 0.4789(5) 0.4059(5) 0.047(4) Uani 1 1 d . . . . .
H8A H 0.587911 0.495743 0.437316 0.070 Uiso 1 1 calc R U . . .
H8B H 0.551960 0.446397 0.413860 0.070 Uiso 1 1 calc R U . . .
H8C H 0.471572 0.490449 0.391764 0.070 Uiso 1 1 calc R U . . .
C9 C 0.6640(16) 0.5357(6) 0.3504(6) 0.051(4) Uani 1 1 d . . . . .
H9A H 0.676571 0.554797 0.381127 0.077 Uiso 1 1 calc R U . . .
H9B H 0.575647 0.542556 0.332382 0.077 Uiso 1 1 calc R U . . .
H9C H 0.736870 0.541963 0.327741 0.077 Uiso 1 1 calc R U . . .
C10 C 0.8094(15) 0.4754(5) 0.3907(6) 0.046(4) Uani 1 1 d . . . . .
H10A H 0.876696 0.477746 0.364978 0.069 Uiso 1 1 calc R U . . .
H10B H 0.810785 0.444406 0.404890 0.069 Uiso 1 1 calc R U . . .
H10C H 0.831541 0.497350 0.418309 0.069 Uiso 1 1 calc R U . . .
C11 C 0.5691(14) 0.4676(6) 0.1728(5) 0.039(4) Uani 1 1 d . . . . .
C12 C 0.6856(14) 0.4967(7) 0.1624(6) 0.063(6) Uani 1 1 d . . . . .
H12A H 0.671035 0.509941 0.128040 0.095 Uiso 1 1 calc R U . . .
H12B H 0.769021 0.478327 0.164372 0.095 Uiso 1 1 calc R U . . .
H12C H 0.694486 0.521235 0.187883 0.095 Uiso 1 1 calc R U . . .
C13 C 0.4351(16) 0.4934(7) 0.1721(6) 0.064(6) Uani 1 1 d . . . . .
H13A H 0.433913 0.512311 0.202955 0.096 Uiso 1 1 calc R U . . .
H13B H 0.359478 0.471547 0.171338 0.096 Uiso 1 1 calc R U . . .
H13C H 0.425356 0.512857 0.141625 0.096 Uiso 1 1 calc R U . . .
C14 C 0.5503(19) 0.4298(6) 0.1311(6) 0.064(5) Uani 1 1 d . . . . .
H14A H 0.521877 0.443741 0.097977 0.096 Uiso 1 1 calc R U . . .
H14B H 0.480611 0.408099 0.140574 0.096 Uiso 1 1 calc R U . . .
H14C H 0.636774 0.413639 0.128366 0.096 Uiso 1 1 calc R U . . .
C15 C 0.7844(12) 0.3153(4) 0.2737(4) 0.026(3) Uani 1 1 d . . . . .
H15A H 0.796157 0.325742 0.238315 0.031 Uiso 1 1 calc R U . . .
H15B H 0.788667 0.281567 0.274511 0.031 Uiso 1 1 calc R U . . .
C16 C 0.8937(11) 0.3354(5) 0.3104(4) 0.028(3) Uani 1 1 d . . . . .
H16A H 0.983148 0.321806 0.304159 0.034 Uiso 1 1 calc R U . . .
H16B H 0.899385 0.368770 0.305112 0.034 Uiso 1 1 calc R U . . .
C17 C 0.9549(12) 0.3283(5) 0.3985(5) 0.029(3) Uani 1 1 d . . . . .
H17 H 1.045551 0.333027 0.389399 0.035 Uiso 1 1 calc R U . . .
C18 C 0.9323(12) 0.3244(5) 0.4522(5) 0.031(3) Uani 1 1 d . . . . .
C19 C 0.8004(11) 0.3161(4) 0.4704(5) 0.027(3) Uani 1 1 d . . . . .
C20 C 0.7946(13) 0.3105(5) 0.5233(4) 0.029(3) Uani 1 1 d . . . . .
C21 C 0.9059(14) 0.3131(5) 0.5569(5) 0.036(3) Uani 1 1 d . . . . .
H21 H 0.898197 0.308834 0.592619 0.043 Uiso 1 1 calc R U . . .
C22 C 1.0324(11) 0.3221(5) 0.5376(5) 0.028(3) Uani 1 1 d . U . . .
C23 C 1.0498(14) 0.3278(5) 0.4868(5) 0.034(3) Uani 1 1 d . . . . .
H23 H 1.137066 0.333852 0.474990 0.041 Uiso 1 1 calc R U . . .
C24 C 0.4780(11) 0.1645(5) 0.3993(5) 0.027(3) Uani 1 1 d . . . . .
C25 C 0.4829(13) 0.1158(5) 0.4031(5) 0.035(3) Uani 1 1 d . . . . .
C26 C 0.5154(13) 0.0969(5) 0.4520(5) 0.034(3) Uani 1 1 d . . . . .
H26 H 0.517730 0.064525 0.454288 0.040 Uiso 1 1 calc R U . . .
C27 C 0.5440(13) 0.1209(5) 0.4966(4) 0.030(3) Uani 1 1 d . . . . .
C28 C 0.5250(12) 0.1693(5) 0.4926(5) 0.032(3) Uani 1 1 d . . . . .
H28 H 0.536232 0.188202 0.522137 0.038 Uiso 1 1 calc R U . . .
C29 C 0.4894(11) 0.1883(4) 0.4439(4) 0.023(3) Uani 1 1 d . . . . .
C30 C 0.4487(15) 0.0861(6) 0.3567(5) 0.041(4) Uani 1 1 d . . . . .
C31 C 0.5544(14) 0.0926(5) 0.3169(5) 0.035(3) Uani 1 1 d . . . . .
H31A H 0.555183 0.124685 0.306139 0.052 Uiso 1 1 calc R U . . .
H31B H 0.530572 0.073271 0.287007 0.052 Uiso 1 1 calc R U . . .
H31C H 0.644766 0.084142 0.331987 0.052 Uiso 1 1 calc R U . . .
C32 C 0.3067(14) 0.0974(5) 0.3320(5) 0.036(3) Uani 1 1 d . . . . .
H32A H 0.238150 0.091378 0.356493 0.054 Uiso 1 1 calc R U . . .
H32B H 0.288063 0.078467 0.301403 0.054 Uiso 1 1 calc R U . . .
H32C H 0.303211 0.129728 0.322153 0.054 Uiso 1 1 calc R U . . .
C33 C 0.4447(14) 0.0353(5) 0.3701(6) 0.040(3) Uani 1 1 d . . . . .
H33A H 0.532270 0.026173 0.387293 0.060 Uiso 1 1 calc R U . . .
H33B H 0.427473 0.017388 0.338674 0.060 Uiso 1 1 calc R U . . .
H33C H 0.371829 0.029717 0.393015 0.060 Uiso 1 1 calc R U . . .
C34 C 0.5855(19) 0.0998(6) 0.5483(6) 0.055(5) Uani 1 1 d . . . . .
C35 C 0.6481(18) 0.1335(6) 0.5873(6) 0.056(5) Uani 1 1 d . . . . .
H35A H 0.581760 0.157454 0.593516 0.085 Uiso 1 1 calc R U . . .
H35B H 0.729329 0.147286 0.574115 0.085 Uiso 1 1 calc R U . . .
H35C H 0.673620 0.117503 0.619460 0.085 Uiso 1 1 calc R U . . .
C36 C 0.6937(17) 0.0628(6) 0.5413(5) 0.058(5) Uani 1 1 d . . . . .
H36A H 0.723307 0.049766 0.574710 0.087 Uiso 1 1 calc R U . . .
H36B H 0.772019 0.076437 0.525844 0.087 Uiso 1 1 calc R U . . .
H36C H 0.654599 0.038719 0.518785 0.087 Uiso 1 1 calc R U . . .
C37 C 0.4596(16) 0.0791(6) 0.5699(5) 0.048(4) Uani 1 1 d . . . . .
H37A H 0.386199 0.101772 0.568592 0.073 Uiso 1 1 calc R U . . .
H37B H 0.481559 0.069893 0.605593 0.073 Uiso 1 1 calc R U . . .
H37C H 0.430120 0.052354 0.549582 0.073 Uiso 1 1 calc R U . . .
C38 C 0.3368(12) 0.2530(5) 0.4559(4) 0.032(3) Uani 1 1 d . . . . .
H38A H 0.331988 0.286761 0.456310 0.038 Uiso 1 1 calc R U . . .
H38B H 0.328087 0.241724 0.491226 0.038 Uiso 1 1 calc R U . . .
C39 C 0.2222(12) 0.2335(5) 0.4196(4) 0.031(3) Uani 1 1 d . . . . .
H39A H 0.216690 0.199961 0.423443 0.037 Uiso 1 1 calc R U . . .
H39B H 0.133484 0.246975 0.427017 0.037 Uiso 1 1 calc R U . . .
C40 C 0.1590(11) 0.2421(4) 0.3300(4) 0.025(3) Uani 1 1 d . . . . .
H40 H 0.069688 0.234988 0.339027 0.030 Uiso 1 1 calc R U . . .
C41 C 0.1820(12) 0.2484(5) 0.2761(4) 0.028(3) Uani 1 1 d . . . . .
C42 C 0.3132(11) 0.2560(5) 0.2584(5) 0.026(3) Uani 1 1 d . . . . .
C43 C 0.3144(13) 0.2648(5) 0.2040(5) 0.033(3) Uani 1 1 d . . . . .
C44 C 0.2026(12) 0.2629(5) 0.1717(4) 0.031(3) Uani 1 1 d . . . . .
H44 H 0.208828 0.267188 0.135897 0.037 Uiso 1 1 calc R U . . .
C45 C 0.0785(12) 0.2547(5) 0.1912(5) 0.030(3) Uani 1 1 d . U . . .
C46 C 0.0665(11) 0.2475(5) 0.2417(5) 0.030(3) Uani 1 1 d . . . . .
H46 H -0.020537 0.241723 0.253864 0.036 Uiso 1 1 calc R U . . .
C47 C 0.3712(11) 0.3456(5) 0.3580(4) 0.027(3) Uani 1 1 d . . . . .
H47A H 0.288723 0.330137 0.342593 0.032 Uiso 1 1 calc R U . . .
H47B H 0.406651 0.365375 0.331227 0.032 Uiso 1 1 calc R U . . .
C48 C 0.3304(12) 0.3757(5) 0.4017(5) 0.034(3) Uani 1 1 d . . . . .
C49 C 0.3974(14) 0.3743(5) 0.4505(5) 0.038(3) Uani 1 1 d . . . . .
H49 H 0.472189 0.354226 0.457327 0.046 Uiso 1 1 calc R U . . .
C50 C 0.3556(13) 0.4020(6) 0.4886(5) 0.040(4) Uani 1 1 d . . . . .
H50 H 0.402232 0.400564 0.521615 0.048 Uiso 1 1 calc R U . . .
C51 C 0.2503(15) 0.4311(6) 0.4806(6) 0.051(4) Uani 1 1 d . . . . .
H51 H 0.223676 0.450076 0.507538 0.062 Uiso 1 1 calc R U . . .
C52 C 0.1803(15) 0.4331(5) 0.4318(6) 0.045(4) Uani 1 1 d . . . . .
H52 H 0.106730 0.453739 0.425031 0.054 Uiso 1 1 calc R U . . .
C53 C 0.2217(11) 0.4042(5) 0.3940(5) 0.030(3) Uani 1 1 d . . . . .
H53 H 0.172411 0.404342 0.361381 0.037 Uiso 1 1 calc R U . . .
C54 C 0.7445(11) 0.2248(5) 0.3698(4) 0.026(3) Uani 1 1 d . . . . .
H54A H 0.709903 0.204679 0.396454 0.032 Uiso 1 1 calc R U . . .
H54B H 0.827060 0.240191 0.385201 0.032 Uiso 1 1 calc R U . . .
C55 C 0.7848(12) 0.1955(5) 0.3264(5) 0.029(3) Uani 1 1 d . . . . .
C56 C 0.7185(13) 0.1978(5) 0.2775(5) 0.034(3) Uani 1 1 d . . . . .
H56 H 0.645205 0.218479 0.270488 0.041 Uiso 1 1 calc R U . . .
C57 C 0.7607(14) 0.1701(5) 0.2401(5) 0.037(3) Uani 1 1 d . . . . .
H57 H 0.712871 0.170917 0.207207 0.045 Uiso 1 1 calc R U . . .
C58 C 0.8683(16) 0.1411(6) 0.2476(6) 0.053(4) Uani 1 1 d . . . . .
H58 H 0.896733 0.123059 0.220190 0.063 Uiso 1 1 calc R U . . .
C59 C 0.9360(16) 0.1383(5) 0.2959(6) 0.049(4) Uani 1 1 d . . . . .
H59 H 1.010210 0.117879 0.302266 0.058 Uiso 1 1 calc R U . . .
C60 C 0.8934(13) 0.1655(5) 0.3340(5) 0.040(4) Uani 1 1 d . . . . .
H60 H 0.940168 0.163912 0.366978 0.049 Uiso 1 1 calc R U . . .
C61 C 1.215(2) 0.5016(6) 0.2961(7) 0.082(7) Uani 1 1 d . . . . .
H61A H 1.217995 0.495768 0.333027 0.123 Uiso 1 1 calc R U . . .
H61B H 1.154333 0.527621 0.287742 0.123 Uiso 1 1 calc R U . . .
H61C H 1.306385 0.508638 0.286044 0.123 Uiso 1 1 calc R U . . .
C62 C 1.1625(17) 0.4611(5) 0.2683(5) 0.042(4) Uani 1 1 d . . . . .
C63 C 1.0216(19) 0.4577(7) 0.2525(7) 0.067(6) Uani 1 1 d . . . . .
H63 H 0.961006 0.481536 0.260316 0.080 Uiso 1 1 calc R U . . .
C64 C 0.973(2) 0.4200(8) 0.2262(7) 0.073(6) Uani 1 1 d . . . . .
H64 H 0.879572 0.418286 0.214716 0.088 Uiso 1 1 calc R U . . .
C65 C 1.0588(19) 0.3848(7) 0.2165(6) 0.064(5) Uani 1 1 d . . . . .
H65 H 1.023675 0.358391 0.198999 0.077 Uiso 1 1 calc R U . . .
C66 C 1.1947(17) 0.3871(6) 0.2316(6) 0.053(4) Uani 1 1 d . . . . .
H66 H 1.253636 0.362656 0.224274 0.064 Uiso 1 1 calc R U . . .
C67 C 1.2448(14) 0.4246(6) 0.2570(6) 0.045(4) Uani 1 1 d . . . . .
H67 H 1.339148 0.425793 0.267394 0.054 Uiso 1 1 calc R U . . .
C68 C -0.007(2) 0.0803(7) 0.4439(7) 0.086(7) Uani 1 1 d . . . . .
H68A H 0.045190 0.082003 0.413317 0.129 Uiso 1 1 calc R U . . .
H68B H -0.104102 0.078330 0.433529 0.129 Uiso 1 1 calc R U . . .
H68C H 0.021436 0.053186 0.463891 0.129 Uiso 1 1 calc R U . . .
C69 C 0.020(2) 0.1214(6) 0.4754(6) 0.055(5) Uani 1 1 d . . . . .
C70 C -0.0888(16) 0.1529(6) 0.4795(6) 0.058(5) Uani 1 1 d . . . . .
H70 H -0.175211 0.148243 0.461702 0.070 Uiso 1 1 calc R U . . .
C71 C -0.0640(19) 0.1893(6) 0.5097(6) 0.056(5) Uani 1 1 d . . . . .
H71 H -0.136399 0.210340 0.512930 0.068 Uiso 1 1 calc R U . . .
C72 C 0.0588(19) 0.1987(7) 0.5364(7) 0.064(5) Uani 1 1 d . . . . .
H72 H 0.071624 0.225229 0.557067 0.076 Uiso 1 1 calc R U . . .
C73 C 0.1632(17) 0.1671(7) 0.5315(6) 0.059(5) Uani 1 1 d . . . . .
H73 H 0.249090 0.171410 0.549737 0.071 Uiso 1 1 calc R U . . .
C74 C 0.1421(16) 0.1298(6) 0.5003(6) 0.050(4) Uani 1 1 d . . . . .
H74 H 0.215305 0.109275 0.496130 0.061 Uiso 1 1 calc R U . . .
C75 C 0.760(4) 0.4345(8) 0.5491(9) 0.19(2) Uani 1 1 d . . . . .
H75A H 0.726208 0.410902 0.524935 0.282 Uiso 1 1 calc R U . . .
H75B H 0.841861 0.448599 0.536712 0.282 Uiso 1 1 calc R U . . .
H75C H 0.689722 0.457902 0.551962 0.282 Uiso 1 1 calc R U . . .
C76 C 0.794(3) 0.4134(8) 0.6008(8) 0.089(8) Uani 1 1 d . . . . .
C77 C 0.697(2) 0.3933(8) 0.6273(11) 0.096(9) Uani 1 1 d . . . . .
H77 H 0.604408 0.394915 0.614184 0.115 Uiso 1 1 calc R U . . .
C78 C 0.730(3) 0.3693(8) 0.6756(10) 0.100(9) Uani 1 1 d . . . . .
H78 H 0.663329 0.354628 0.694339 0.120 Uiso 1 1 calc R U . . .
C79 C 0.870(3) 0.3698(8) 0.6921(8) 0.084(7) Uani 1 1 d . . . . .
H79 H 0.899510 0.354118 0.722730 0.100 Uiso 1 1 calc R U . . .
C80 C 0.960(3) 0.3907(8) 0.6673(8) 0.084(7) Uani 1 1 d . . . . .
H80 H 1.051596 0.391317 0.681411 0.101 Uiso 1 1 calc R U . . .
C81 C 0.929(2) 0.4117(7) 0.6223(8) 0.077(6) Uani 1 1 d . . . . .
H81 H 0.999930 0.425574 0.604737 0.092 Uiso 1 1 calc R U . . .

loop_
_atom_site_aniso_label
_atom_site_aniso_U_11
_atom_site_aniso_U_22
_atom_site_aniso_U_33
_atom_site_aniso_U_23
_atom_site_aniso_U_13
_atom_site_aniso_U_12
Br1 0.0316(6) 0.0462(9) 0.0255(6) 0.0003(7) -0.0013(5) -0.0054(7)
Al1 0.0195(15) 0.026(2) 0.0222(16) 0.0059(16) -0.0025(13) 0.0002(15)
O1 0.028(4) 0.033(5) 0.023(4) 0.007(4) -0.012(3) 0.001(4)
N1 0.024(5) 0.027(6) 0.018(4) -0.006(5) -0.002(4) 0.012(5)
C1 0.029(6) 0.022(7) 0.035(7) -0.009(6) -0.008(5) -0.001(6)
Br2 0.0293(7) 0.0735(13) 0.0352(7) 0.0008(8) -0.0135(6) 0.0020(8)
Al2 0.0195(15) 0.028(2) 0.0206(16) -0.0008(16) -0.0038(13) 0.0011(15)
O2 0.018(4) 0.044(6) 0.029(4) 0.001(4) 0.000(3) 0.003(4)
N2 0.027(5) 0.029(6) 0.021(5) -0.008(5) -0.003(4) -0.004(5)
C2 0.018(5) 0.018(7) 0.038(7) 0.011(6) -0.004(5) 0.004(5)
Br3 0.0293(6) 0.0605(11) 0.0272(6) -0.0015(7) -0.0009(5) -0.0060(7)
O3 0.029(4) 0.024(5) 0.024(4) 0.006(4) -0.002(3) 0.001(4)
N3 0.037(5) 0.026(6) 0.019(5) 0.005(5) -0.002(4) -0.007(5)
C3 0.029(6) 0.017(7) 0.052(8) 0.017(7) -0.003(6) 0.000(5)
Br4 0.0272(6) 0.0749(13) 0.0372(7) -0.0095(8) -0.0125(6) 0.0015(8)
O4 0.029(4) 0.024(5) 0.021(4) 0.001(4) -0.008(3) -0.001(4)
N4 0.023(5) 0.028(6) 0.027(5) -0.001(5) -0.003(4) -0.002(5)
C4 0.033(6) 0.028(8) 0.040(7) 0.011(7) -0.005(6) -0.001(6)
O5 0.024(4) 0.024(5) 0.026(4) 0.007(4) -0.005(3) 0.003(4)
C5 0.022(5) 0.032(8) 0.028(6) 0.000(6) 0.001(5) 0.006(6)
O6 0.013(3) 0.029(5) 0.025(4) 0.007(4) -0.003(3) 0.003(4)
C6 0.028(6) 0.025(7) 0.044(8) 0.013(7) -0.011(6) 0.008(6)
C7 0.046(8) 0.017(7) 0.048(8) -0.004(6) 0.010(7) 0.004(6)
C8 0.061(9) 0.038(9) 0.043(8) -0.010(7) 0.010(7) 0.002(8)
C9 0.049(9) 0.048(10) 0.056(9) -0.006(9) 0.002(8) 0.006(8)
C10 0.054(9) 0.031(8) 0.053(9) -0.017(8) -0.002(7) -0.018(7)
C11 0.038(7) 0.051(10) 0.028(7) 0.013(7) -0.005(6) -0.004(7)
C12 0.029(7) 0.087(15) 0.073(11) 0.054(11) -0.005(7) 0.004(8)
C13 0.054(10) 0.090(16) 0.047(9) 0.038(10) -0.012(8) 0.004(10)
C14 0.087(13) 0.057(12) 0.046(9) 0.034(9) -0.006(9) 0.016(11)
C15 0.029(6) 0.021(7) 0.028(6) 0.003(5) 0.001(5) 0.010(5)
C16 0.019(5) 0.036(8) 0.029(6) -0.004(6) -0.011(5) 0.010(5)
C17 0.022(6) 0.030(8) 0.037(7) 0.003(6) 0.006(5) -0.004(6)
C18 0.024(6) 0.041(9) 0.028(6) 0.002(6) 0.005(5) 0.010(6)
C19 0.018(5) 0.022(7) 0.038(7) 0.008(6) -0.010(5) -0.008(5)
C20 0.036(7) 0.033(8) 0.017(5) 0.003(6) 0.001(5) 0.007(6)
C21 0.045(8) 0.040(9) 0.022(6) 0.006(6) -0.003(6) -0.001(7)
C22 0.016(5) 0.038(7) 0.029(5) 0.005(5) -0.014(4) 0.005(5)
C23 0.037(7) 0.039(9) 0.026(6) -0.008(6) 0.000(5) 0.006(7)
C24 0.019(5) 0.023(7) 0.036(7) 0.000(6) -0.006(5) -0.003(5)
C25 0.037(7) 0.036(9) 0.030(7) -0.007(7) -0.013(6) 0.003(6)
C26 0.040(7) 0.024(7) 0.036(7) 0.012(6) -0.001(6) -0.011(6)
C27 0.036(7) 0.032(8) 0.019(6) 0.009(6) -0.007(5) 0.004(6)
C28 0.034(6) 0.031(8) 0.028(6) 0.009(6) -0.016(5) -0.004(6)
C29 0.023(5) 0.020(7) 0.027(6) -0.002(5) 0.004(5) -0.006(5)
C30 0.051(8) 0.042(9) 0.031(7) -0.007(7) 0.011(6) -0.004(7)
C31 0.054(8) 0.019(7) 0.033(7) -0.003(6) 0.014(6) 0.001(6)
C32 0.044(7) 0.029(8) 0.036(7) -0.002(6) 0.007(6) -0.006(7)
C33 0.041(7) 0.019(7) 0.059(9) 0.003(7) 0.004(7) 0.007(6)
C34 0.077(12) 0.051(11) 0.038(8) 0.012(8) 0.012(8) -0.009(10)
C35 0.078(12) 0.044(10) 0.046(9) 0.024(8) -0.002(8) 0.008(9)
C36 0.073(11) 0.059(12) 0.041(8) 0.026(9) -0.005(8) 0.019(10)
C37 0.063(10) 0.046(10) 0.036(8) 0.027(8) -0.005(7) -0.003(8)
C38 0.032(6) 0.038(8) 0.024(6) -0.009(6) 0.002(5) 0.005(6)
C39 0.033(6) 0.023(7) 0.036(7) 0.009(6) 0.007(5) 0.006(6)
C40 0.016(5) 0.030(7) 0.029(6) -0.007(6) 0.006(5) 0.003(5)
C41 0.024(6) 0.036(8) 0.025(6) -0.007(6) 0.014(5) -0.011(6)
C42 0.019(5) 0.025(7) 0.032(7) -0.003(6) -0.006(5) -0.005(5)
C43 0.035(7) 0.038(9) 0.028(6) -0.013(6) 0.008(5) 0.006(6)
C44 0.028(6) 0.040(9) 0.023(6) -0.008(6) -0.004(5) 0.008(6)
C45 0.024(5) 0.036(7) 0.027(5) -0.002(5) -0.019(4) -0.002(5)
C46 0.013(5) 0.030(8) 0.047(8) 0.008(7) -0.009(5) 0.001(5)
C47 0.016(5) 0.034(8) 0.030(6) 0.005(6) -0.003(5) 0.000(5)
C48 0.024(6) 0.040(9) 0.038(7) -0.011(7) 0.003(5) -0.006(6)
C49 0.034(7) 0.033(8) 0.047(8) -0.010(7) 0.002(6) -0.006(6)
C50 0.032(7) 0.051(10) 0.037(7) -0.003(7) -0.005(6) 0.002(7)
C51 0.043(8) 0.051(11) 0.059(10) -0.025(9) 0.001(7) -0.004(8)
C52 0.041(8) 0.039(9) 0.058(9) -0.020(8) 0.015(7) -0.001(7)
C53 0.018(5) 0.034(8) 0.038(7) 0.010(6) -0.002(5) 0.011(6)
C54 0.020(5) 0.032(7) 0.026(6) 0.000(6) -0.008(5) 0.001(5)
C55 0.021(6) 0.028(8) 0.037(7) 0.009(6) 0.000(5) -0.008(5)
C56 0.029(6) 0.035(8) 0.037(7) 0.000(7) 0.000(6) -0.006(6)
C57 0.043(7) 0.035(8) 0.035(7) -0.015(7) 0.006(6) -0.009(7)
C58 0.053(9) 0.048(11) 0.060(10) -0.014(9) 0.027(8) -0.004(8)
C59 0.048(9) 0.028(8) 0.070(11) -0.006(8) -0.004(8) 0.006(7)
C60 0.024(6) 0.048(10) 0.047(8) 0.004(8) -0.007(6) -0.013(7)
C61 0.13(2) 0.042(12) 0.071(13) -0.004(11) 0.001(13) 0.022(13)
C62 0.066(10) 0.026(8) 0.034(7) 0.002(7) 0.002(7) 0.001(8)
C63 0.069(12) 0.077(15) 0.058(11) 0.029(11) 0.032(9) 0.042(12)
C64 0.061(11) 0.099(19) 0.059(11) 0.040(13) 0.001(9) -0.009(13)
C65 0.067(11) 0.075(15) 0.051(10) 0.003(10) 0.011(9) -0.036(11)
C66 0.060(10) 0.047(11) 0.053(9) 0.005(9) 0.009(8) 0.003(9)
C67 0.032(7) 0.046(10) 0.055(9) 0.006(8) -0.010(7) 0.002(7)
C68 0.13(2) 0.072(16) 0.066(12) 0.001(12) 0.039(13) 0.004(15)
C69 0.088(13) 0.042(10) 0.036(8) -0.001(8) 0.013(8) 0.001(10)
C70 0.042(8) 0.065(13) 0.065(11) 0.031(10) -0.013(8) -0.008(9)
C71 0.076(12) 0.030(9) 0.066(11) 0.000(9) 0.026(10) -0.002(9)
C72 0.082(13) 0.050(12) 0.062(10) 0.007(10) 0.023(10) -0.034(11)
C73 0.050(9) 0.064(13) 0.062(11) 0.007(10) -0.003(8) -0.004(9)
C74 0.044(8) 0.058(12) 0.049(9) 0.016(9) 0.002(7) -0.004(8)
C75 0.38(6) 0.064(19) 0.11(2) -0.026(17) -0.09(3) 0.08(3)
C76 0.13(2) 0.060(15) 0.070(14) -0.027(12) -0.028(15) 0.017(15)
C77 0.072(14) 0.051(14) 0.16(3) -0.064(17) -0.004(16) -0.011(12)
C78 0.11(2) 0.065(17) 0.13(2) -0.047(16) 0.060(18) -0.027(15)
C79 0.13(2) 0.054(14) 0.066(13) -0.031(12) 0.013(14) 0.000(15)
C80 0.101(18) 0.060(15) 0.089(16) 0.001(13) -0.013(14) 0.042(14)
C81 0.079(14) 0.064(15) 0.085(15) -0.032(13) -0.004(12) 0.010(12)

loop_
_atom_type_symbol
_atom_type_description
_atom_type_scat_dispersion_real
_atom_type_scat_dispersion_imag
_atom_type_scat_source
C C 0.0181 0.0091 'International Tables Vol C Tables 4.2.6.8 and 6.1.1.4'
H H 0.0000 0.0000 'International Tables Vol C Tables 4.2.6.8 and 6.1.1.4'
N N 0.0311 0.0180 'International Tables Vol C Tables 4.2.6.8 and 6.1.1.4'
O O 0.0492 0.0322 'International Tables Vol C Tables 4.2.6.8 and 6.1.1.4'
Al Al 0.2130 0.2455 'International Tables Vol C Tables 4.2.6.8 and 6.1.1.4'
Br Br -0.6763 1.2805 'International Tables Vol C Tables 4.2.6.8 and 6.1.1.4'

loop_
_geom_angle_atom_site_label_1
_geom_angle_atom_site_label_2
_geom_angle_atom_site_label_3
_geom_angle
_geom_angle_site_symmetry_1
_geom_angle_site_symmetry_3
_geom_angle_publ_flag
O1 Al1 O2 97.3(4) . . ?
O1 Al1 O5 97.3(4) . . ?
O2 Al1 O5 93.0(4) . . ?
O1 Al1 O6 170.0(4) . . ?
O2 Al1 O6 92.1(4) . . ?
O5 Al1 O6 78.5(4) . . ?
O1 Al1 N2 89.0(4) . . ?
O2 Al1 N2 89.9(4) . . ?
O5 Al1 N2 172.6(5) . . ?
O6 Al1 N2 94.7(4) . . ?
O1 Al1 N1 83.7(4) . . ?
O2 Al1 N1 171.6(4) . . ?
O5 Al1 N1 95.1(4) . . ?
O6 Al1 N1 87.6(4) . . ?
N2 Al1 N1 81.7(4) . . ?
O1 Al1 Al2 136.1(3) . . ?
O2 Al1 Al2 93.9(3) . . ?
O5 Al1 Al2 39.6(3) . . ?
O6 Al1 Al2 38.9(2) . . ?
N2 Al1 Al2 133.5(4) . . ?
N1 Al1 Al2 91.1(3) . . ?
C1 O1 Al1 115.8(8) . . ?
C6 N1 C15 113.4(10) . . ?
C6 N1 Al1 106.7(8) . . ?
C15 N1 Al1 107.2(7) . . ?
C6 N1 H1 109.8 . . ?
C15 N1 H1 109.8 . . ?
Al1 N1 H1 109.8 . . ?
O1 C1 C6 120.4(12) . . ?
O1 C1 C2 123.5(12) . . ?
C6 C1 C2 116.1(12) . . ?
O3 Al2 O4 96.5(4) . . ?
O3 Al2 O6 97.5(4) . . ?
O4 Al2 O6 94.0(4) . . ?
O3 Al2 O5 170.5(4) . . ?
O4 Al2 O5 92.5(4) . . ?
O6 Al2 O5 78.9(4) . . ?
O3 Al2 N4 89.1(4) . . ?
O4 Al2 N4 90.3(4) . . ?
O6 Al2 N4 171.6(5) . . ?
O5 Al2 N4 93.8(4) . . ?
O3 Al2 N3 83.8(4) . . ?
O4 Al2 N3 172.4(4) . . ?
O6 Al2 N3 93.4(4) . . ?
O5 Al2 N3 87.6(4) . . ?
N4 Al2 N3 82.1(4) . . ?
O3 Al2 Al1 136.9(3) . . ?
O4 Al2 Al1 93.6(3) . . ?
O6 Al2 Al1 40.0(3) . . ?
O5 Al2 Al1 39.0(3) . . ?
N4 Al2 Al1 132.7(4) . . ?
N3 Al2 Al1 91.2(3) . . ?
C19 O2 Al1 133.3(8) . . ?
C17 N2 C16 118.8(10) . . ?
C17 N2 Al1 126.7(9) . . ?
C16 N2 Al1 113.3(7) . . ?
C3 C2 C1 117.3(12) . . ?
C3 C2 C7 122.7(12) . . ?
C1 C2 C7 119.7(11) . . ?
C24 O3 Al2 116.6(8) . . ?
C38 N3 C29 112.2(10) . . ?
C38 N3 Al2 107.8(7) . . ?
C29 N3 Al2 105.0(7) . . ?
C38 N3 H3 110.6 . . ?
C29 N3 H3 110.6 . . ?
Al2 N3 H3 110.6 . . ?
C2 C3 C4 126.0(12) . . ?
C2 C3 H3A 117.0 . . ?
C4 C3 H3A 117.0 . . ?
C42 O4 Al2 131.8(8) . . ?
C40 N4 C39 116.8(10) . . ?
C40 N4 Al2 126.9(8) . . ?
C39 N4 Al2 113.8(7) . . ?
C3 C4 C5 115.8(12) . . ?
C3 C4 C11 120.6(13) . . ?
C5 C4 C11 123.6(13) . . ?
C47 O5 Al1 123.1(7) . . ?
C47 O5 Al2 126.8(7) . . ?
Al1 O5 Al2 101.4(4) . . ?
C6 C5 C4 120.1(13) . . ?
C6 C5 H5 119.9 . . ?
C4 C5 H5 119.9 . . ?
C54 O6 Al2 124.2(8) . . ?
C54 O6 Al1 127.6(7) . . ?
Al2 O6 Al1 101.1(4) . . ?
C1 C6 C5 124.7(13) . . ?
C1 C6 N1 112.5(11) . . ?
C5 C6 N1 122.7(13) . . ?
C9 C7 C10 108.2(13) . . ?
C9 C7 C2 111.4(12) . . ?
C10 C7 C2 111.0(11) . . ?
C9 C7 C8 107.0(12) . . ?
C10 C7 C8 109.6(12) . . ?
C2 C7 C8 109.5(12) . . ?
C7 C8 H8A 109.5 . . ?
C7 C8 H8B 109.5 . . ?
H8A C8 H8B 109.5 . . ?
C7 C8 H8C 109.5 . . ?
H8A C8 H8C 109.5 . . ?
H8B C8 H8C 109.5 . . ?
C7 C9 H9A 109.5 . . ?
C7 C9 H9B 109.5 . . ?
H9A C9 H9B 109.5 . . ?
C7 C9 H9C 109.5 . . ?
H9A C9 H9C 109.5 . . ?
H9B C9 H9C 109.5 . . ?
C7 C10 H10A 109.5 . . ?
C7 C10 H10B 109.5 . . ?
H10A C10 H10B 109.5 . . ?
C7 C10 H10C 109.5 . . ?
H10A C10 H10C 109.5 . . ?
H10B C10 H10C 109.5 . . ?
C12 C11 C13 113.4(15) . . ?
C12 C11 C14 109.8(14) . . ?
C13 C11 C14 106.7(13) . . ?
C12 C11 C4 109.5(11) . . ?
C13 C11 C4 108.4(12) . . ?
C14 C11 C4 108.9(13) . . ?
C11 C12 H12A 109.5 . . ?
C11 C12 H12B 109.5 . . ?
H12A C12 H12B 109.5 . . ?
C11 C12 H12C 109.5 . . ?
H12A C12 H12C 109.5 . . ?
H12B C12 H12C 109.5 . . ?
C11 C13 H13A 109.5 . . ?
C11 C13 H13B 109.5 . . ?
H13A C13 H13B 109.5 . . ?
C11 C13 H13C 109.5 . . ?
H13A C13 H13C 109.5 . . ?
H13B C13 H13C 109.5 . . ?
C11 C14 H14A 109.5 . . ?
C11 C14 H14B 109.5 . . ?
H14A C14 H14B 109.5 . . ?
C11 C14 H14C 109.5 . . ?
H14A C14 H14C 109.5 . . ?
H14B C14 H14C 109.5 . . ?
N1 C15 C16 106.4(9) . . ?
N1 C15 H15A 110.4 . . ?
C16 C15 H15A 110.4 . . ?
N1 C15 H15B 110.4 . . ?
C16 C15 H15B 110.4 . . ?
H15A C15 H15B 108.6 . . ?
N2 C16 C15 108.7(10) . . ?
N2 C16 H16A 109.9 . . ?
C15 C16 H16A 109.9 . . ?
N2 C16 H16B 109.9 . . ?
C15 C16 H16B 109.9 . . ?
H16A C16 H16B 108.3 . . ?
N2 C17 C18 124.2(11) . . ?
N2 C17 H17 117.9 . . ?
C18 C17 H17 117.9 . . ?
C23 C18 C19 121.0(11) . . ?
C23 C18 C17 116.1(11) . . ?
C19 C18 C17 122.8(11) . . ?
O2 C19 C20 121.3(11) . . ?
O2 C19 C18 122.1(11) . . ?
C20 C19 C18 116.7(10) . . ?
C21 C20 C19 123.2(12) . . ?
C21 C20 Br1 119.1(9) . . ?
C19 C20 Br1 117.7(9) . . ?
C20 C21 C22 118.3(11) . . ?
C20 C21 H21 120.9 . . ?
C22 C21 H21 120.9 . . ?
C23 C22 C21 123.4(11) . . ?
C23 C22 Br2 118.0(9) . . ?
C21 C22 Br2 118.5(9) . . ?
C22 C23 C18 117.4(12) . . ?
C22 C23 H23 121.3 . . ?
C18 C23 H23 121.3 . . ?
O3 C24 C29 120.2(12) . . ?
O3 C24 C25 122.8(12) . . ?
C29 C24 C25 116.9(12) . . ?
C26 C25 C24 117.4(12) . . ?
C26 C25 C30 121.6(14) . . ?
C24 C25 C30 121.0(12) . . ?
C27 C26 C25 126.0(13) . . ?
C27 C26 H26 117.0 . . ?
C25 C26 H26 117.0 . . ?
C26 C27 C28 115.3(11) . . ?
C26 C27 C34 125.1(14) . . ?
C28 C27 C34 119.5(13) . . ?
C29 C28 C27 118.6(12) . . ?
C29 C28 H28 120.7 . . ?
C27 C28 H28 120.7 . . ?
C24 C29 C28 124.9(12) . . ?
C24 C29 N3 113.6(11) . . ?
C28 C29 N3 121.4(11) . . ?
C25 C30 C33 112.6(12) . . ?
C25 C30 C32 111.0(12) . . ?
C33 C30 C32 105.6(12) . . ?
C25 C30 C31 110.5(13) . . ?
C33 C30 C31 107.9(12) . . ?
C32 C30 C31 109.1(11) . . ?
C30 C31 H31A 109.5 . . ?
C30 C31 H31B 109.5 . . ?
H31A C31 H31B 109.5 . . ?
C30 C31 H31C 109.5 . . ?
H31A C31 H31C 109.5 . . ?
H31B C31 H31C 109.5 . . ?
C30 C32 H32A 109.5 . . ?
C30 C32 H32B 109.5 . . ?
H32A C32 H32B 109.5 . . ?
C30 C32 H32C 109.5 . . ?
H32A C32 H32C 109.5 . . ?
H32B C32 H32C 109.5 . . ?
C30 C33 H33A 109.5 . . ?
C30 C33 H33B 109.5 . . ?
H33A C33 H33B 109.5 . . ?
C30 C33 H33C 109.5 . . ?
H33A C33 H33C 109.5 . . ?
H33B C33 H33C 109.5 . . ?
C27 C34 C35 114.0(14) . . ?
C27 C34 C37 108.6(14) . . ?
C35 C34 C37 108.1(14) . . ?
C27 C34 C36 109.0(13) . . ?
C35 C34 C36 106.6(15) . . ?
C37 C34 C36 110.6(15) . . ?
C34 C35 H35A 109.5 . . ?
C34 C35 H35B 109.5 . . ?
H35A C35 H35B 109.5 . . ?
C34 C35 H35C 109.5 . . ?
H35A C35 H35C 109.5 . . ?
H35B C35 H35C 109.5 . . ?
C34 C36 H36A 109.5 . . ?
C34 C36 H36B 109.5 . . ?
H36A C36 H36B 109.5 . . ?
C34 C36 H36C 109.5 . . ?
H36A C36 H36C 109.5 . . ?
H36B C36 H36C 109.5 . . ?
C34 C37 H37A 109.5 . . ?
C34 C37 H37B 109.5 . . ?
H37A C37 H37B 109.5 . . ?
C34 C37 H37C 109.5 . . ?
H37A C37 H37C 109.5 . . ?
H37B C37 H37C 109.5 . . ?
N3 C38 C39 107.6(10) . . ?
N3 C38 H38A 110.2 . . ?
C39 C38 H38A 110.2 . . ?
N3 C38 H38B 110.2 . . ?
C39 C38 H38B 110.2 . . ?
H38A C38 H38B 108.5 . . ?
N4 C39 C38 106.1(10) . . ?
N4 C39 H39A 110.5 . . ?
C38 C39 H39A 110.5 . . ?
N4 C39 H39B 110.5 . . ?
C38 C39 H39B 110.5 . . ?
H39A C39 H39B 108.7 . . ?
N4 C40 C41 122.6(11) . . ?
N4 C40 H40 118.7 . . ?
C41 C40 H40 118.7 . . ?
C46 C41 C42 120.7(11) . . ?
C46 C41 C40 116.4(10) . . ?
C42 C41 C40 122.9(11) . . ?
O4 C42 C41 124.1(11) . . ?
O4 C42 C43 121.0(11) . . ?
C41 C42 C43 114.8(10) . . ?
C44 C43 C42 123.3(12) . . ?
C44 C43 Br3 120.5(10) . . ?
C42 C43 Br3 115.7(9) . . ?
C43 C44 C45 118.9(11) . . ?
C43 C44 H44 120.6 . . ?
C45 C44 H44 120.6 . . ?
C46 C45 C44 122.0(10) . . ?
C46 C45 Br4 119.0(9) . . ?
C44 C45 Br4 119.0(9) . . ?
C45 C46 C41 120.1(11) . . ?
C45 C46 H46 119.9 . . ?
C41 C46 H46 119.9 . . ?
O5 C47 C48 114.9(10) . . ?
O5 C47 H47A 108.6 . . ?
C48 C47 H47A 108.6 . . ?
O5 C47 H47B 108.6 . . ?
C48 C47 H47B 108.6 . . ?
H47A C47 H47B 107.5 . . ?
C53 C48 C49 118.0(13) . . ?
C53 C48 C47 119.3(11) . . ?
C49 C48 C47 122.6(13) . . ?
C50 C49 C48 120.1(14) . . ?
C50 C49 H49 120.0 . . ?
C48 C49 H49 120.0 . . ?
C51 C50 C49 121.9(14) . . ?
C51 C50 H50 119.0 . . ?
C49 C50 H50 119.0 . . ?
C50 C51 C52 119.3(15) . . ?
C50 C51 H51 120.3 . . ?
C52 C51 H51 120.3 . . ?
C53 C52 C51 118.1(14) . . ?
C53 C52 H52 120.9 . . ?
C51 C52 H52 120.9 . . ?
C48 C53 C52 122.4(13) . . ?
C48 C53 H53 118.8 . . ?
C52 C53 H53 118.8 . . ?
O6 C54 C55 115.7(9) . . ?
O6 C54 H54A 108.4 . . ?
C55 C54 H54A 108.4 . . ?
O6 C54 H54B 108.4 . . ?
C55 C54 H54B 108.4 . . ?
H54A C54 H54B 107.4 . . ?
C60 C55 C56 117.9(13) . . ?
C60 C55 C54 119.8(11) . . ?
C56 C55 C54 122.3(12) . . ?
C57 C56 C55 118.9(14) . . ?
C57 C56 H56 120.5 . . ?
C55 C56 H56 120.5 . . ?
C58 C57 C56 122.8(14) . . ?
C58 C57 H57 118.6 . . ?
C56 C57 H57 118.6 . . ?
C57 C58 C59 119.3(15) . . ?
C57 C58 H58 120.4 . . ?
C59 C58 H58 120.4 . . ?
C60 C59 C58 118.5(15) . . ?
C60 C59 H59 120.8 . . ?
C58 C59 H59 120.8 . . ?
C59 C60 C55 122.6(13) . . ?
C59 C60 H60 118.7 . . ?
C55 C60 H60 118.7 . . ?
C62 C61 H61A 109.5 . . ?
C62 C61 H61B 109.5 . . ?
H61A C61 H61B 109.5 . . ?
C62 C61 H61C 109.5 . . ?
H61A C61 H61C 109.5 . . ?
H61B C61 H61C 109.5 . . ?
C67 C62 C63 117.1(16) . . ?
C67 C62 C61 122.8(16) . . ?
C63 C62 C61 120.1(18) . . ?
C64 C63 C62 120.0(18) . . ?
C64 C63 H63 120.0 . . ?
C62 C63 H63 120.0 . . ?
C63 C64 C65 120.4(18) . . ?
C63 C64 H64 119.8 . . ?
C65 C64 H64 119.8 . . ?
C66 C65 C64 120.7(19) . . ?
C66 C65 H65 119.7 . . ?
C64 C65 H65 119.7 . . ?
C67 C66 C65 119.7(18) . . ?
C67 C66 H66 120.1 . . ?
C65 C66 H66 120.1 . . ?
C66 C67 C62 122.1(15) . . ?
C66 C67 H67 119.0 . . ?
C62 C67 H67 119.0 . . ?
C69 C68 H68A 109.5 . . ?
C69 C68 H68B 109.5 . . ?
H68A C68 H68B 109.5 . . ?
C69 C68 H68C 109.5 . . ?
H68A C68 H68C 109.5 . . ?
H68B C68 H68C 109.5 . . ?
C74 C69 C70 119.7(17) . . ?
C74 C69 C68 122(2) . . ?
C70 C69 C68 118.0(19) . . ?
C71 C70 C69 117.1(16) . . ?
C71 C70 H70 121.4 . . ?
C69 C70 H70 121.4 . . ?
C70 C71 C72 125.0(19) . . ?
C70 C71 H71 117.5 . . ?
C72 C71 H71 117.5 . . ?
C71 C72 C73 116.4(18) . . ?
C71 C72 H72 121.8 . . ?
C73 C72 H72 121.8 . . ?
C74 C73 C72 120.2(16) . . ?
C74 C73 H73 119.9 . . ?
C72 C73 H73 119.9 . . ?
C69 C74 C73 121.6(18) . . ?
C69 C74 H74 119.2 . . ?
C73 C74 H74 119.2 . . ?
C76 C75 H75A 109.5 . . ?
C76 C75 H75B 109.5 . . ?
H75A C75 H75B 109.5 . . ?
C76 C75 H75C 109.5 . . ?
H75A C75 H75C 109.5 . . ?
H75B C75 H75C 109.5 . . ?
C77 C76 C81 118(2) . . ?
C77 C76 C75 121(3) . . ?
C81 C76 C75 121(3) . . ?
C76 C77 C78 122(2) . . ?
C76 C77 H77 119.1 . . ?
C78 C77 H77 119.1 . . ?
C79 C78 C77 114(2) . . ?
C79 C78 H78 122.8 . . ?
C77 C78 H78 122.8 . . ?
C80 C79 C78 123(3) . . ?
C80 C79 H79 118.7 . . ?
C78 C79 H79 118.7 . . ?
C79 C80 C81 123(2) . . ?
C79 C80 H80 118.6 . . ?
C81 C80 H80 118.6 . . ?
C80 C81 C76 121(2) . . ?
C80 C81 H81 119.6 . . ?
C76 C81 H81 119.6 . . ?

loop_
_geom_bond_atom_site_label_1
_geom_bond_atom_site_label_2
_geom_bond_distance
_geom_bond_site_symmetry_2
_geom_bond_publ_flag
Br1 C20 1.886(13) . ?
Al1 O1 1.836(10) . ?
Al1 O2 1.849(8) . ?
Al1 O5 1.886(8) . ?
Al1 O6 1.923(10) . ?
Al1 N2 2.014(10) . ?
Al1 N1 2.072(9) . ?
Al1 Al2 2.939(5) . ?
O1 C1 1.322(15) . ?
N1 C6 1.456(16) . ?
N1 C15 1.489(14) . ?
N1 H1 1.0000 . ?
C1 C6 1.371(19) . ?
C1 C2 1.442(17) . ?
Br2 C22 1.926(10) . ?
Al2 O3 1.829(9) . ?
Al2 O4 1.870(8) . ?
Al2 O6 1.881(8) . ?
Al2 O5 1.911(9) . ?
Al2 N4 2.002(10) . ?
Al2 N3 2.083(10) . ?
O2 C19 1.297(14) . ?
N2 C17 1.284(15) . ?
N2 C16 1.443(15) . ?
C2 C3 1.376(17) . ?
C2 C7 1.545(19) . ?
Br3 C43 1.890(13) . ?
O3 C24 1.307(15) . ?
N3 C38 1.477(15) . ?
N3 C29 1.478(16) . ?
N3 H3 1.0000 . ?
C3 C4 1.379(19) . ?
C3 H3A 0.9500 . ?
Br4 C45 1.915(10) . ?
O4 C42 1.286(14) . ?
N4 C40 1.316(15) . ?
N4 C39 1.495(14) . ?
C4 C5 1.383(19) . ?
C4 C11 1.557(18) . ?
O5 C47 1.406(14) . ?
C5 C6 1.376(17) . ?
C5 H5 0.9500 . ?
O6 C54 1.393(14) . ?
C7 C9 1.52(2) . ?
C7 C10 1.52(2) . ?
C7 C8 1.561(19) . ?
C8 H8A 0.9800 . ?
C8 H8B 0.9800 . ?
C8 H8C 0.9800 . ?
C9 H9A 0.9800 . ?
C9 H9B 0.9800 . ?
C9 H9C 0.9800 . ?
C10 H10A 0.9800 . ?
C10 H10B 0.9800 . ?
C10 H10C 0.9800 . ?
C11 C12 1.47(2) . ?
C11 C13 1.52(2) . ?
C11 C14 1.56(2) . ?
C12 H12A 0.9800 . ?
C12 H12B 0.9800 . ?
C12 H12C 0.9800 . ?
C13 H13A 0.9800 . ?
C13 H13B 0.9800 . ?
C13 H13C 0.9800 . ?
C14 H14A 0.9800 . ?
C14 H14B 0.9800 . ?
C14 H14C 0.9800 . ?
C15 C16 1.508(16) . ?
C15 H15A 0.9900 . ?
C15 H15B 0.9900 . ?
C16 H16A 0.9900 . ?
C16 H16B 0.9900 . ?
C17 C18 1.441(16) . ?
C17 H17 0.9500 . ?
C18 C23 1.421(17) . ?
C18 C19 1.435(17) . ?
C19 C20 1.400(16) . ?
C20 C21 1.357(18) . ?
C21 C22 1.402(18) . ?
C21 H21 0.9500 . ?
C22 C23 1.363(17) . ?
C23 H23 0.9500 . ?
C24 C29 1.359(17) . ?
C24 C25 1.430(19) . ?
C25 C26 1.410(18) . ?
C25 C30 1.511(19) . ?
C26 C27 1.374(18) . ?
C26 H26 0.9500 . ?
C27 C28 1.434(19) . ?
C27 C34 1.516(19) . ?
C28 C29 1.411(16) . ?
C28 H28 0.9500 . ?
C30 C33 1.53(2) . ?
C30 C32 1.535(19) . ?
C30 C31 1.536(18) . ?
C31 H31A 0.9800 . ?
C31 H31B 0.9800 . ?
C31 H31C 0.9800 . ?
C32 H32A 0.9800 . ?
C32 H32B 0.9800 . ?
C32 H32C 0.9800 . ?
C33 H33A 0.9800 . ?
C33 H33B 0.9800 . ?
C33 H33C 0.9800 . ?
C34 C35 1.52(2) . ?
C34 C37 1.53(2) . ?
C34 C36 1.54(2) . ?
C35 H35A 0.9800 . ?
C35 H35B 0.9800 . ?
C35 H35C 0.9800 . ?
C36 H36A 0.9800 . ?
C36 H36B 0.9800 . ?
C36 H36C 0.9800 . ?
C37 H37A 0.9800 . ?
C37 H37B 0.9800 . ?
C37 H37C 0.9800 . ?
C38 C39 1.533(17) . ?
C38 H38A 0.9900 . ?
C38 H38B 0.9900 . ?
C39 H39A 0.9900 . ?
C39 H39B 0.9900 . ?
C40 C41 1.455(15) . ?
C40 H40 0.9500 . ?
C41 C46 1.399(16) . ?
C41 C42 1.420(16) . ?
C42 C43 1.446(17) . ?
C43 C44 1.340(18) . ?
C44 C45 1.378(17) . ?
C44 H44 0.9500 . ?
C45 C46 1.351(17) . ?
C46 H46 0.9500 . ?
C47 C48 1.521(17) . ?
C47 H47A 0.9900 . ?
C47 H47B 0.9900 . ?
C48 C53 1.362(18) . ?
C48 C49 1.394(19) . ?
C49 C50 1.369(19) . ?
C49 H49 0.9500 . ?
C50 C51 1.35(2) . ?
C50 H50 0.9500 . ?
C51 C52 1.41(2) . ?
C51 H51 0.9500 . ?
C52 C53 1.385(19) . ?
C52 H52 0.9500 . ?
C53 H53 0.9500 . ?
C54 C55 1.499(18) . ?
C54 H54A 0.9900 . ?
C54 H54B 0.9900 . ?
C55 C60 1.39(2) . ?
C55 C56 1.396(17) . ?
C56 C57 1.360(18) . ?
C56 H56 0.9500 . ?
C57 C58 1.36(2) . ?
C57 H57 0.9500 . ?
C58 C59 1.39(2) . ?
C58 H58 0.9500 . ?
C59 C60 1.37(2) . ?
C59 H59 0.9500 . ?
C60 H60 0.9500 . ?
C61 C62 1.47(2) . ?
C61 H61A 0.9800 . ?
C61 H61B 0.9800 . ?
C61 H61C 0.9800 . ?
C62 C67 1.39(2) . ?
C62 C63 1.42(2) . ?
C63 C64 1.37(3) . ?
C63 H63 0.9500 . ?
C64 C65 1.37(3) . ?
C64 H64 0.9500 . ?
C65 C66 1.37(2) . ?
C65 H65 0.9500 . ?
C66 C67 1.36(2) . ?
C66 H66 0.9500 . ?
C67 H67 0.9500 . ?
C68 C69 1.47(2) . ?
C68 H68A 0.9800 . ?
C68 H68B 0.9800 . ?
C68 H68C 0.9800 . ?
C69 C74 1.35(2) . ?
C69 C70 1.42(3) . ?
C70 C71 1.34(2) . ?
C70 H70 0.9500 . ?
C71 C72 1.38(2) . ?
C71 H71 0.9500 . ?
C72 C73 1.40(3) . ?
C72 H72 0.9500 . ?
C73 C74 1.37(2) . ?
C73 H73 0.9500 . ?
C74 H74 0.9500 . ?
C75 C76 1.50(3) . ?
C75 H75A 0.9800 . ?
C75 H75B 0.9800 . ?
C75 H75C 0.9800 . ?
C76 C77 1.36(3) . ?
C76 C81 1.41(3) . ?
C77 C78 1.46(3) . ?
C77 H77 0.9500 . ?
C78 C79 1.42(3) . ?
C78 H78 0.9500 . ?
C79 C80 1.29(3) . ?
C79 H79 0.9500 . ?
C80 C81 1.34(3) . ?
C80 H80 0.9500 . ?
C81 H81 0.9500 . ?
